data_2212203
loop_
_publ_author_name
'Song-Qing Wang'
'Xiao-Ci Yang'
'Xiu-Jie Liu'

_publ_section_title
;
 2-(1,3-Benzodioxol-5-ylmethyl)acrylic acid
;
_journal_coeditor_code HB2268
_journal_issue 2
_journal_name_full 'Acta Crystallographica Section E'
_journal_page_first o831
_journal_page_last o832
_journal_paper_doi 10.1107/S1600536807002504
_journal_volume 63
_journal_year 2007
_chemical_formula_iupac 'C11 H10 O4'
_chemical_formula_moiety 'C11 H10 O4'
_chemical_formula_sum 'C11 H10 O4'
_chemical_formula_weight 206.19
_chemical_melting_point 394
_chemical_name_systematic
;
2-(1,3-Benzodioxol-5-ylmethyl)acrylic acid
;
_space_group_IT_number 2
_symmetry_cell_setting triclinic
_symmetry_space_group_name_Hall '-P 1'
_symmetry_space_group_name_H-M 'P -1'
_atom_sites_solution_hydrogens mixed
_atom_sites_solution_primary direct
_atom_sites_solution_secondary difmap
_cell_angle_alpha 111.881(8)
_cell_angle_beta 91.747(7)
_cell_angle_gamma 95.604(8)
_cell_formula_units_Z 2
_cell_length_a 4.9483(8)
_cell_length_b 9.0841(12)
_cell_length_c 11.7256(16)
_cell_measurement_reflns_used 1012
_cell_measurement_temperature 113(2)
_cell_measurement_theta_max 27.8
_cell_measurement_theta_min 1.9
_cell_volume 485.49(12)
_computing_cell_refinement CrystalClear
_computing_data_collection 'CrystalClear (Rigaku/MSC, 2005)'
_computing_data_reduction 'CrystalStructure (Rigaku/MSC, 2005)'
_computing_molecular_graphics CrystalStructure
_computing_publication_material CrystalStructure
_computing_structure_refinement 'SHELXL97 (Sheldrick, 1997)'
_computing_structure_solution 'SHELXS97 (Sheldrick, 1997)'
_diffrn_ambient_temperature 113(2)
_diffrn_detector_area_resol_mean 7.31
_diffrn_measured_fraction_theta_full 0.984
_diffrn_measured_fraction_theta_max 0.964
_diffrn_measurement_device_type 'Rigaku Saturn'
_diffrn_measurement_method \w
_diffrn_radiation_monochromator confocal
_diffrn_radiation_source 'rotating anode'
_diffrn_radiation_type MoK\a
_diffrn_radiation_wavelength 0.71070
_diffrn_reflns_av_R_equivalents 0.0481
_diffrn_reflns_av_sigmaI/netI 0.1114
_diffrn_reflns_limit_h_max 6
_diffrn_reflns_limit_h_min -6
_diffrn_reflns_limit_k_max 11
_diffrn_reflns_limit_k_min -11
_diffrn_reflns_limit_l_max 14
_diffrn_reflns_limit_l_min -15
_diffrn_reflns_number 4479
_diffrn_reflns_theta_full 25.00
_diffrn_reflns_theta_max 27.86
_diffrn_reflns_theta_min 1.88
_exptl_absorpt_coefficient_mu 0.108
_exptl_absorpt_correction_T_max 0.987
_exptl_absorpt_correction_T_min 0.975
_exptl_absorpt_correction_type multi-scan
_exptl_absorpt_process_details '(Crystalclear; Rigaku/MSC, 2005)'
_exptl_crystal_colour colorless
_exptl_crystal_density_diffrn 1.410
_exptl_crystal_density_method 'not measured'
_exptl_crystal_description block
_exptl_crystal_F_000 216
_exptl_crystal_size_max 0.24
_exptl_crystal_size_mid 0.22
_exptl_crystal_size_min 0.12
_refine_diff_density_max 0.363
_refine_diff_density_min -0.358
_refine_ls_extinction_method none
_refine_ls_goodness_of_fit_ref 0.936
_refine_ls_hydrogen_treatment mixed
_refine_ls_matrix_type full
_refine_ls_number_parameters 140
_refine_ls_number_reflns 2238
_refine_ls_number_restraints 0
_refine_ls_restrained_S_all 0.936
_refine_ls_R_factor_all 0.0882
_refine_ls_R_factor_gt 0.0556
_refine_ls_shift/su_max 0.002
_refine_ls_shift/su_mean 0.000
_refine_ls_structure_factor_coef Fsqd
_refine_ls_weighting_details 'calc w=1/[\s^2^(Fo^2^)+(0.0796P)^2^] where P=(Fo^2^+2Fc^2^)/3'
_refine_ls_weighting_scheme calc
_refine_ls_wR_factor_gt 0.1320
_refine_ls_wR_factor_ref 0.1511
_reflns_number_gt 1270
_reflns_number_total 2238
_reflns_threshold_expression I>2\s(I)
_cod_data_source_file hb2268.cif
_cod_data_source_block I
_cod_depositor_comments
;
The following automatic conversions were performed:

'_atom_sites_solution_hydrogens' value 'difmap and geom' was changed
to 'mixed'.

Automatic conversion script
Id: cif_fix_values 6452 2018-10-05 10:23:21Z andrius 
;
_cod_database_code 2212203
_cod_database_fobs_code 2212203

loop_
_symmetry_equiv_pos_as_xyz
'x, y, z'
'-x, -y, -z'

loop_
_atom_site_type_symbol
_atom_site_label
_atom_site_fract_x
_atom_site_fract_y
_atom_site_fract_z
_atom_site_U_iso_or_equiv
_atom_site_adp_type
_atom_site_calc_flag
_atom_site_refinement_flags
_atom_site_occupancy
O O1 0.1088(3) 0.34822(15) 0.02334(12) 0.0277(4) Uani d . 1
O O2 0.2821(3) 0.60735(16) 0.11559(14) 0.0306(4) Uani d . 1
H H2 0.132(5) 0.616(3) 0.063(2) 0.046 Uiso d . 1
O O3 -0.3012(3) 0.03792(18) 0.42121(13) 0.0431(5) Uani d . 1
O O4 -0.0767(4) 0.2963(2) 0.51156(14) 0.0709(7) Uani d . 1
C C1 0.2780(4) 0.4531(2) 0.09638(18) 0.0242(5) Uani d . 1
C C2 0.4946(4) 0.4136(2) 0.16786(18) 0.0248(5) Uani d . 1
C C3 0.6810(4) 0.5279(3) 0.2418(2) 0.0327(5) Uani d . 1
H H3A 0.6766 0.6355 0.2493 0.039 Uiso calc R 1
H H3B 0.8184 0.5019 0.2871 0.039 Uiso calc R 1
C C4 0.4868(4) 0.2396(2) 0.1507(2) 0.0283(5) Uani d . 1
H H4A 0.6661 0.2220 0.1799 0.034 Uiso calc R 1
H H4B 0.4571 0.1731 0.0617 0.034 Uiso calc R 1
C C5 0.2647(4) 0.1830(2) 0.21907(19) 0.0244(5) Uani d . 1
C C6 0.2081(4) 0.2830(2) 0.33805(19) 0.0298(5) Uani d . 1
H H6 0.2994 0.3882 0.3768 0.036 Uiso calc R 1
C C7 0.0140(4) 0.2220(3) 0.39642(19) 0.0318(5) Uani d . 1
C C8 -0.1219(4) 0.0688(2) 0.34181(19) 0.0271(5) Uani d . 1
C C9 -0.0754(4) -0.0300(2) 0.22559(18) 0.0273(5) Uani d . 1
H H9 -0.1711 -0.1341 0.1875 0.033 Uiso calc R 1
C C10 0.1229(4) 0.0307(2) 0.16454(19) 0.0291(5) Uani d . 1
H H10 0.1604 -0.0350 0.0835 0.035 Uiso calc R 1
C C11 -0.2792(5) 0.1832(2) 0.52831(19) 0.0324(5) Uani d . 1
H H11A -0.2266 0.1622 0.6025 0.039 Uiso calc R 1
H H11B -0.4567 0.2266 0.5399 0.039 Uiso calc R 1

loop_
_atom_site_aniso_label
_atom_site_aniso_U_11
_atom_site_aniso_U_22
_atom_site_aniso_U_33
_atom_site_aniso_U_12
_atom_site_aniso_U_13
_atom_site_aniso_U_23
O1 0.0344(8) 0.0228(7) 0.0289(8) 0.0055(6) 0.0031(6) 0.0127(6)
O2 0.0349(8) 0.0235(8) 0.0375(9) 0.0042(6) -0.0014(7) 0.0163(7)
O3 0.0614(11) 0.0345(9) 0.0251(9) -0.0182(8) 0.0139(7) 0.0067(7)
O4 0.1089(16) 0.0513(11) 0.0248(10) -0.0499(11) 0.0240(10) -0.0043(8)
C1 0.0283(11) 0.0234(10) 0.0267(11) 0.0070(8) 0.0119(9) 0.0145(9)
C2 0.0235(10) 0.0302(11) 0.0298(11) 0.0076(8) 0.0101(8) 0.0200(9)
C3 0.0293(11) 0.0368(12) 0.0417(13) 0.0046(9) 0.0066(10) 0.0255(11)
C4 0.0264(11) 0.0321(11) 0.0370(12) 0.0101(9) 0.0085(9) 0.0231(10)
C5 0.0257(10) 0.0261(11) 0.0308(12) 0.0065(8) 0.0031(9) 0.0205(9)
C6 0.0344(12) 0.0308(11) 0.0246(11) -0.0089(9) -0.0036(9) 0.0146(9)
C7 0.0398(13) 0.0341(12) 0.0193(11) -0.0087(10) 0.0002(9) 0.0107(9)
C8 0.0314(11) 0.0288(11) 0.0249(11) -0.0011(9) 0.0033(9) 0.0156(9)
C9 0.0366(12) 0.0184(10) 0.0302(12) 0.0037(8) 0.0067(9) 0.0125(9)
C10 0.0375(12) 0.0248(11) 0.0304(12) 0.0097(9) 0.0112(9) 0.0146(9)
C11 0.0432(13) 0.0309(11) 0.0225(11) -0.0076(10) 0.0036(9) 0.0121(9)

loop_
_atom_type_symbol
_atom_type_description
_atom_type_scat_dispersion_real
_atom_type_scat_dispersion_imag
_atom_type_scat_source
C C 0.0033 0.0016 'International Tables Vol C Tables 4.2.6.8 and 6.1.1.4'
H H 0.0000 0.0000 'International Tables Vol C Tables 4.2.6.8 and 6.1.1.4'
O O 0.0106 0.0060 'International Tables Vol C Tables 4.2.6.8 and 6.1.1.4'

loop_
_geom_angle_atom_site_label_1
_geom_angle_atom_site_label_2
_geom_angle_atom_site_label_3
_geom_angle
C1 O2 H2 107.0(13)
C8 O3 C11 105.24(15)
C7 O4 C11 106.30(16)
O1 C1 O2 122.87(18)
O1 C1 C2 121.69(17)
O2 C1 C2 115.44(18)
C3 C2 C1 120.44(18)
C3 C2 C4 123.38(18)
C1 C2 C4 116.18(18)
C2 C3 H3A 120.0
C2 C3 H3B 120.0
H3A C3 H3B 120.0
C2 C4 C5 114.09(16)
C2 C4 H4A 108.7
C5 C4 H4A 108.7
C2 C4 H4B 108.7
C5 C4 H4B 108.7
H4A C4 H4B 107.6
C10 C5 C6 119.60(18)
C10 C5 C4 120.06(18)
C6 C5 C4 120.33(18)
C7 C6 C5 117.32(18)
C7 C6 H6 121.3
C5 C6 H6 121.3
O4 C7 C6 128.09(19)
O4 C7 C8 109.49(18)
C6 C7 C8 122.4(2)
C9 C8 C7 121.64(19)
C9 C8 O3 128.02(18)
C7 C8 O3 110.34(18)
C8 C9 C10 116.63(19)
C8 C9 H9 121.7
C10 C9 H9 121.7
C5 C10 C9 122.36(19)
C5 C10 H10 118.8
C9 C10 H10 118.8
O3 C11 O4 108.59(16)
O3 C11 H11A 110.0
O4 C11 H11A 110.0
O3 C11 H11B 110.0
O4 C11 H11B 110.0
H11A C11 H11B 108.4

loop_
_geom_bond_atom_site_label_1
_geom_bond_atom_site_label_2
_geom_bond_distance
O1 C1 1.239(2)
O2 C1 1.332(2)
O2 H2 0.98(2)
O3 C8 1.389(2)
O3 C11 1.435(2)
O4 C7 1.377(3)
O4 C11 1.435(2)
C1 C2 1.491(3)
C2 C3 1.332(3)
C2 C4 1.514(3)
C3 H3A 0.9500
C3 H3B 0.9500
C4 C5 1.537(3)
C4 H4A 0.9900
C4 H4B 0.9900
C5 C10 1.393(3)
C5 C6 1.407(3)
C6 C7 1.384(3)
C6 H6 0.9500
C7 C8 1.388(3)
C8 C9 1.365(3)
C9 C10 1.418(3)
C9 H9 0.9500
C10 H10 0.9500
C11 H11A 0.9900
C11 H11B 0.9900

loop_
_geom_hbond_atom_site_label_D
_geom_hbond_atom_site_label_H
_geom_hbond_atom_site_label_A
_geom_hbond_site_symmetry_A
_geom_hbond_distance_DH
_geom_hbond_distance_HA
_geom_hbond_distance_DA
_geom_hbond_angle_DHA
O2 H2 O1 2_565 0.98(2) 1.67(3) 2.647(2) 174(2)
C3 H3B O4 2_666 0.95 2.59 3.217(3) 124
C9 H9 O1 2 0.95 2.56 3.239(2) 128

loop_
_geom_torsion_atom_site_label_1
_geom_torsion_atom_site_label_2
_geom_torsion_atom_site_label_3
_geom_torsion_atom_site_label_4
_geom_torsion
O1 C1 C2 C3 177.13(18)
O2 C1 C2 C3 -2.1(3)
O1 C1 C2 C4 -3.0(3)
O2 C1 C2 C4 177.82(16)
C3 C2 C4 C5 103.8(2)
C1 C2 C4 C5 -76.1(2)
C2 C4 C5 C10 142.03(19)
C2 C4 C5 C6 -39.6(3)
C10 C5 C6 C7 1.2(3)
C4 C5 C6 C7 -177.25(17)
C11 O4 C7 C6 179.5(2)
C11 O4 C7 C8 -0.2(3)
C5 C6 C7 O4 -179.6(2)
C5 C6 C7 C8 0.1(3)
O4 C7 C8 C9 178.38(19)
C6 C7 C8 C9 -1.4(3)
O4 C7 C8 O3 -1.2(3)
C6 C7 C8 O3 179.0(2)
C11 O3 C8 C9 -177.5(2)
C11 O3 C8 C7 2.1(2)
C7 C8 C9 C10 1.3(3)
O3 C8 C9 C10 -179.15(19)
C6 C5 C10 C9 -1.2(3)
C4 C5 C10 C9 177.20(18)
C8 C9 C10 C5 0.0(3)
C8 O3 C11 O4 -2.3(2)
C7 O4 C11 O3 1.6(3)

loop_
_cod_related_entry_id
_cod_related_entry_database
_cod_related_entry_code
1 ChemSpider 9519694
